data_7237041
loop_
_publ_author_name
'Li, Hongdao'
'Sun, Zan'
'Sun, Juan'
'Xi, Lu'
'Guo, Jianni'
'Sun, Guifang'
'Xie, Jing'
'Ma, Yue'
'Li, Licun'

_publ_section_title
;
 Single-molecule magnet behavior in a CuII-decorated {DyIII2} complex with
 nitronyl nitroxide biradicals
;
_journal_issue 8
_journal_name_full 'Journal of Materials Chemistry C'
_journal_page_first 2060
_journal_paper_doi 10.1039/C7TC05377K
_journal_volume 6
_journal_year 2018
_chemical_formula_moiety 'C25 H31 N5 O5'
_chemical_formula_sum 'C25 H31 N5 O5'
_chemical_formula_weight 481.55
_space_group_crystal_system triclinic
_space_group_IT_number 2
_space_group_name_Hall '-P 1'
_space_group_name_H-M_alt 'P -1'
_atom_sites_solution_hydrogens geom
_audit_block_doi 10.5517/ccdc.csd.cc1q8f5l
_audit_creation_method SHELXL-2014/7
_audit_update_record
;
2017-11-22 deposited with the CCDC.
2018-01-24 downloaded from the CCDC.
;
_cell_angle_alpha 62.522(19)
_cell_angle_beta 88.17(4)
_cell_angle_gamma 79.78(4)
_cell_formula_units_Z 2
_cell_length_a 7.784(3)
_cell_length_b 12.896(3)
_cell_length_c 13.706(5)
_cell_measurement_reflns_used 1318
_cell_measurement_temperature 113(2)
_cell_measurement_theta_max 25.3
_cell_measurement_theta_min 3.2
_cell_volume 1199.3(7)
_computing_cell_refinement 'Bruker XSCANS'
_computing_data_collection 'CrystalClear (Rigaku Inc., 2008)'
_computing_data_reduction 'Bruker SHELXTL'
_computing_molecular_graphics SHELXL-2014/7
_computing_publication_material SHELXL-2014/7
_computing_structure_refinement 'SHELXL-2014/7 (Sheldrick, 2014)'
_computing_structure_solution 'SHELXL-2014/7 (Sheldrick, 2014)'
_diffrn_ambient_temperature 113(2)
_diffrn_measured_fraction_theta_full 0.951
_diffrn_measured_fraction_theta_max 0.951
_diffrn_measurement_device_type 'CCD area detector'
_diffrn_radiation_type MoK\a
_diffrn_radiation_wavelength 0.71073
_diffrn_reflns_av_R_equivalents 0.0829
_diffrn_reflns_av_unetI/netI 0.1028
_diffrn_reflns_Laue_measured_fraction_full 0.951
_diffrn_reflns_Laue_measured_fraction_max 0.951
_diffrn_reflns_limit_h_max 9
_diffrn_reflns_limit_h_min -9
_diffrn_reflns_limit_k_max 14
_diffrn_reflns_limit_k_min -15
_diffrn_reflns_limit_l_max 16
_diffrn_reflns_limit_l_min -16
_diffrn_reflns_number 12518
_diffrn_reflns_point_group_measured_fraction_full 0.951
_diffrn_reflns_point_group_measured_fraction_max 0.951
_diffrn_reflns_theta_full 25.355
_diffrn_reflns_theta_max 25.355
_diffrn_reflns_theta_min 3.019
_exptl_absorpt_coefficient_mu 0.095
_exptl_absorpt_correction_T_max 0.986
_exptl_absorpt_correction_T_min 0.981
_exptl_absorpt_correction_type multi-scan
_exptl_absorpt_process_details sadabs
_exptl_crystal_colour blue
_exptl_crystal_density_diffrn 1.333
_exptl_crystal_description Prism
_exptl_crystal_F_000 512
_exptl_crystal_size_max 0.20
_exptl_crystal_size_mid 0.17
_exptl_crystal_size_min 0.15
_refine_diff_density_max 0.543
_refine_diff_density_min -0.373
_refine_diff_density_rms 0.096
_refine_ls_extinction_method none
_refine_ls_goodness_of_fit_ref 1.077
_refine_ls_hydrogen_treatment constr
_refine_ls_matrix_type full
_refine_ls_number_parameters 324
_refine_ls_number_reflns 4191
_refine_ls_number_restraints 0
_refine_ls_restrained_S_all 1.077
_refine_ls_R_factor_all 0.1731
_refine_ls_R_factor_gt 0.1145
_refine_ls_shift/su_max 0.000
_refine_ls_shift/su_mean 0.000
_refine_ls_structure_factor_coef Fsqd
_refine_ls_weighting_details 'w=1/[\s^2^(Fo^2^)+(0.1000P)^2^+5.0000P] where P=(Fo^2^+2Fc^2^)/3'
_refine_ls_weighting_scheme calc
_refine_ls_wR_factor_gt 0.2616
_refine_ls_wR_factor_ref 0.2941
_reflns_Friedel_coverage 0.000
_reflns_number_gt 2430
_reflns_number_total 4191
_reflns_threshold_expression 'I > 2\s(I)'
_cod_data_source_file c7tc05377k2.cif
_cod_data_source_block 1Ligand
_cod_depositor_comments
;
The following automatic conversions were performed:

data item '_exptl_absorpt_correction_type' value 'Multi-scan' was
changed to 'multi-scan' in accordance with the
/home/saulius/struct/COD-crude-data/automatic-downloads/DataCite-retrospective/RSC/depositions/lib/dictionaries/cif_core.dic
dictionary named 'cif_core.dic' version 2.4.2 last updated on
2011-04-26.

Automatic conversion script
Id: cif_fix_values 6909 2019-04-08 15:41:33Z antanas 
;
_cod_original_cell_volume 1199.3(8)
_cod_database_code 7237041
_shelx_shelxl_version_number 2014/7
_shelx_space_group_comment
;
The symmetry employed for this shelxl refinement is uniquely defined
by the following loop, which should always be used as a source of
symmetry information in preference to the above space-group names.
They are only intended as comments.
;

loop_
_space_group_symop_operation_xyz
'x, y, z'
'-x, -y, -z'

loop_
_atom_site_label
_atom_site_type_symbol
_atom_site_fract_x
_atom_site_fract_y
_atom_site_fract_z
_atom_site_U_iso_or_equiv
_atom_site_adp_type
_atom_site_occupancy
_atom_site_site_symmetry_order
_atom_site_calc_flag
_atom_site_refinement_flags_posn
_atom_site_refinement_flags_adp
O3 O 0.6298(6) 0.3166(4) 0.2297(4) 0.0433(12) Uani 1 1 d . .
O2 O 1.0387(6) -0.0045(4) 0.2538(3) 0.0365(11) Uani 1 1 d . .
O5 O 0.4714(6) -0.0341(4) 0.7643(4) 0.0345(11) Uani 1 1 d . .
O4 O 0.6367(6) 0.3148(4) 0.5076(4) 0.0421(12) Uani 1 1 d . .
N1 N 0.8387(7) -0.2475(4) 0.6068(4) 0.0312(12) Uani 1 1 d . .
N5 N 0.4928(6) 0.0737(4) 0.7131(4) 0.0296(12) Uani 1 1 d . .
N4 N 0.5697(7) 0.2399(4) 0.5896(4) 0.0335(13) Uani 1 1 d . .
N2 N 0.9395(7) 0.0969(4) 0.2173(4) 0.0310(12) Uani 1 1 d . .
N3 N 0.7467(7) 0.2487(4) 0.2060(4) 0.0315(12) Uani 1 1 d . .
C12 C 0.8256(8) 0.1369(5) 0.2740(5) 0.0299(14) Uani 1 1 d . .
C5 C 0.7911(8) -0.1197(5) 0.5514(5) 0.0265(13) Uani 1 1 d . .
O1 O 0.9907(7) -0.6055(4) 0.7923(4) 0.0577(15) Uani 1 1 d . .
C3 C 0.6603(8) 0.0616(5) 0.5559(5) 0.0305(14) Uani 1 1 d . .
C1 C 0.7870(8) 0.0668(5) 0.3908(5) 0.0280(14) Uani 1 1 d . .
C11 C 1.0019(8) -0.3031(5) 0.5975(5) 0.0339(15) Uani 1 1 d . .
H11 H 1.0777 -0.2580 0.5493 0.041 Uiso 1 1 calc R U
C19 C 0.5755(8) 0.1237(5) 0.6171(5) 0.0298(14) Uani 1 1 d . .
C4 C 0.7050(7) -0.0613(5) 0.6074(5) 0.0268(13) Uani 1 1 d . .
H4 H 0.6770 -0.1050 0.6799 0.032 Uiso 1 1 calc R U
C16 C 0.9523(9) 0.1398(6) 0.0224(5) 0.0362(16) Uani 1 1 d . .
H16A H 1.0556 0.0805 0.0370 0.054 Uiso 1 1 calc R U
H16B H 0.9493 0.2014 -0.0521 0.054 Uiso 1 1 calc R U
H16C H 0.8506 0.1040 0.0327 0.054 Uiso 1 1 calc R U
C7 C 0.7270(8) -0.3153(6) 0.6756(5) 0.0350(15) Uani 1 1 d . .
H7 H 0.6164 -0.2780 0.6815 0.042 Uiso 1 1 calc R U
C6 C 0.8331(7) -0.0558(5) 0.4431(5) 0.0266(13) Uani 1 1 d . .
H6 H 0.8917 -0.0951 0.4060 0.032 Uiso 1 1 calc R U
C25 C 0.2775(9) 0.1409(6) 0.8166(6) 0.0466(19) Uani 1 1 d . .
H25A H 0.1927 0.1414 0.7670 0.070 Uiso 1 1 calc R U
H25B H 0.2376 0.2048 0.8342 0.070 Uiso 1 1 calc R U
H25C H 0.2927 0.0665 0.8829 0.070 Uiso 1 1 calc R U
C24 C 0.5989(10) 0.1216(6) 0.8483(6) 0.0437(18) Uani 1 1 d . .
H24A H 0.6105 0.0386 0.8994 0.066 Uiso 1 1 calc R U
H24B H 0.5731 0.1677 0.8872 0.066 Uiso 1 1 calc R U
H24C H 0.7063 0.1364 0.8123 0.066 Uiso 1 1 calc R U
C2 C 0.7006(7) 0.1267(5) 0.4466(5) 0.0267(13) Uani 1 1 d . .
H2 H 0.6702 0.2092 0.4111 0.032 Uiso 1 1 calc R U
C18 C 0.6316(9) 0.2847(6) 0.0294(6) 0.0405(17) Uani 1 1 d . .
H18A H 0.6092 0.2049 0.0632 0.061 Uiso 1 1 calc R U
H18B H 0.6539 0.3090 -0.0467 0.061 Uiso 1 1 calc R U
H18C H 0.5316 0.3372 0.0344 0.061 Uiso 1 1 calc R U
C13 C 0.7902(9) 0.2894(5) 0.0883(5) 0.0325(15) Uani 1 1 d . .
C8 C 0.7711(9) -0.4324(6) 0.7340(6) 0.0386(17) Uani 1 1 d . .
H8 H 0.6884 -0.4749 0.7770 0.046 Uiso 1 1 calc R U
C10 C 1.0535(9) -0.4206(6) 0.6563(5) 0.0389(16) Uani 1 1 d . .
H10 H 1.1644 -0.4549 0.6472 0.047 Uiso 1 1 calc R U
C15 C 1.1305(9) 0.2316(6) 0.0982(6) 0.0442(18) Uani 1 1 d . .
H15A H 1.1295 0.2680 0.1456 0.066 Uiso 1 1 calc R U
H15B H 1.1487 0.2878 0.0243 0.066 Uiso 1 1 calc R U
H15C H 1.2233 0.1636 0.1232 0.066 Uiso 1 1 calc R U
C17 C 0.8257(9) 0.4140(6) 0.0401(6) 0.0413(17) Uani 1 1 d . .
H17A H 0.7208 0.4671 0.0381 0.062 Uiso 1 1 calc R U
H17B H 0.8632 0.4377 -0.0334 0.062 Uiso 1 1 calc R U
H17C H 0.9156 0.4168 0.0847 0.062 Uiso 1 1 calc R U
C9 C 0.9436(9) -0.4965(6) 0.7335(6) 0.0401(17) Uani 1 1 d . .
C23 C 0.2726(9) 0.3328(6) 0.5973(6) 0.0409(17) Uani 1 1 d . .
H23A H 0.2820 0.4036 0.5308 0.061 Uiso 1 1 calc R U
H23B H 0.1890 0.3522 0.6421 0.061 Uiso 1 1 calc R U
H23C H 0.2350 0.2764 0.5793 0.061 Uiso 1 1 calc R U
C22 C 0.5223(9) 0.3683(6) 0.6820(6) 0.0396(17) Uani 1 1 d . .
H22A H 0.6427 0.3380 0.7081 0.059 Uiso 1 1 calc R U
H22B H 0.4564 0.3822 0.7365 0.059 Uiso 1 1 calc R U
H22C H 0.5135 0.4416 0.6149 0.059 Uiso 1 1 calc R U
C14 C 0.9547(8) 0.1923(5) 0.1007(5) 0.0324(15) Uani 1 1 d . .
C20 C 0.4508(8) 0.1567(5) 0.7624(5) 0.0329(15) Uani 1 1 d . .
C21 C 0.4506(9) 0.2790(6) 0.6606(6) 0.0382(16) Uani 1 1 d . .

loop_
_atom_site_aniso_label
_atom_site_aniso_U_11
_atom_site_aniso_U_22
_atom_site_aniso_U_33
_atom_site_aniso_U_23
_atom_site_aniso_U_13
_atom_site_aniso_U_12
O3 0.042(3) 0.031(2) 0.041(3) -0.008(2) 0.017(2) 0.002(2)
O2 0.038(3) 0.024(2) 0.034(2) -0.0051(19) 0.009(2) 0.0020(19)
O5 0.037(3) 0.028(2) 0.036(2) -0.011(2) 0.014(2) -0.0099(19)
O4 0.045(3) 0.032(2) 0.043(3) -0.011(2) 0.022(2) -0.011(2)
N1 0.024(3) 0.029(3) 0.035(3) -0.011(2) 0.012(2) -0.005(2)
N5 0.025(3) 0.030(3) 0.034(3) -0.014(2) 0.010(2) -0.009(2)
N4 0.031(3) 0.022(3) 0.040(3) -0.008(2) 0.012(2) -0.007(2)
N2 0.029(3) 0.028(3) 0.031(3) -0.009(2) 0.005(2) -0.005(2)
N3 0.030(3) 0.022(3) 0.035(3) -0.007(2) 0.010(2) -0.003(2)
C12 0.027(3) 0.023(3) 0.037(4) -0.011(3) 0.004(3) -0.007(3)
C5 0.022(3) 0.024(3) 0.029(3) -0.009(3) 0.003(3) -0.003(2)
O1 0.060(3) 0.031(3) 0.059(3) -0.007(3) 0.021(3) 0.002(2)
C3 0.027(3) 0.033(3) 0.028(3) -0.010(3) 0.007(3) -0.008(3)
C1 0.020(3) 0.027(3) 0.032(3) -0.011(3) -0.001(3) -0.004(2)
C11 0.028(3) 0.032(4) 0.041(4) -0.016(3) 0.011(3) -0.004(3)
C19 0.029(3) 0.026(3) 0.031(3) -0.011(3) 0.002(3) -0.004(3)
C4 0.024(3) 0.026(3) 0.026(3) -0.009(3) 0.001(3) -0.002(2)
C16 0.036(4) 0.031(3) 0.035(4) -0.011(3) 0.011(3) -0.004(3)
C7 0.026(3) 0.035(4) 0.043(4) -0.017(3) 0.014(3) -0.007(3)
C6 0.022(3) 0.029(3) 0.031(3) -0.015(3) 0.009(3) -0.005(2)
C25 0.041(4) 0.036(4) 0.054(5) -0.014(3) 0.027(4) -0.009(3)
C24 0.053(5) 0.037(4) 0.043(4) -0.022(3) 0.014(3) -0.007(3)
C2 0.022(3) 0.023(3) 0.029(3) -0.007(3) 0.003(3) -0.005(2)
C18 0.034(4) 0.036(4) 0.047(4) -0.015(3) 0.003(3) -0.008(3)
C13 0.038(4) 0.028(3) 0.027(3) -0.008(3) 0.013(3) -0.009(3)
C8 0.039(4) 0.026(3) 0.043(4) -0.008(3) 0.020(3) -0.014(3)
C10 0.031(4) 0.036(4) 0.042(4) -0.014(3) 0.009(3) 0.002(3)
C15 0.028(4) 0.040(4) 0.050(4) -0.008(3) 0.004(3) -0.008(3)
C17 0.039(4) 0.029(3) 0.047(4) -0.011(3) 0.013(3) -0.004(3)
C9 0.044(4) 0.025(4) 0.044(4) -0.010(3) 0.010(3) -0.005(3)
C23 0.035(4) 0.037(4) 0.044(4) -0.014(3) 0.008(3) -0.002(3)
C22 0.033(4) 0.031(4) 0.049(4) -0.014(3) 0.008(3) -0.006(3)
C14 0.026(3) 0.033(4) 0.028(3) -0.006(3) 0.010(3) -0.008(3)
C20 0.032(4) 0.031(3) 0.040(4) -0.019(3) 0.007(3) -0.009(3)
C21 0.033(4) 0.033(4) 0.045(4) -0.017(3) 0.018(3) -0.005(3)

loop_
_atom_type_symbol
_atom_type_description
_atom_type_scat_dispersion_real
_atom_type_scat_dispersion_imag
_atom_type_scat_source
C C 0.0033 0.0016 'International Tables Vol C Tables 4.2.6.8 and 6.1.1.4'
H H 0.0000 0.0000 'International Tables Vol C Tables 4.2.6.8 and 6.1.1.4'
N N 0.0061 0.0033 'International Tables Vol C Tables 4.2.6.8 and 6.1.1.4'
O O 0.0106 0.0060 'International Tables Vol C Tables 4.2.6.8 and 6.1.1.4'

loop_
_geom_angle_atom_site_label_1
_geom_angle_atom_site_label_2
_geom_angle_atom_site_label_3
_geom_angle
C7 N1 C11 118.7(5)
C7 N1 C5 120.5(5)
C11 N1 C5 120.7(5)
O5 N5 C19 126.2(5)
O5 N5 C20 121.9(5)
C19 N5 C20 111.4(5)
O4 N4 C19 126.6(5)
O4 N4 C21 120.8(5)
C19 N4 C21 112.2(5)
O2 N2 C12 127.2(5)
O2 N2 C14 120.0(5)
C12 N2 C14 112.5(5)
O3 N3 C12 127.3(5)
O3 N3 C13 118.7(5)
C12 N3 C13 113.6(5)
N3 C12 N2 108.9(5)
N3 C12 C1 125.5(5)
N2 C12 C1 125.5(5)
C6 C5 C4 120.4(5)
C6 C5 N1 119.9(5)
C4 C5 N1 119.6(5)
C4 C3 C2 119.6(6)
C4 C3 C19 120.3(5)
C2 C3 C19 120.1(5)
C6 C1 C2 120.6(5)
C6 C1 C12 120.5(5)
C2 C1 C12 118.9(5)
C10 C11 N1 121.3(6)
C10 C11 H11 119.3
N1 C11 H11 119.3
N4 C19 N5 107.8(5)
N4 C19 C3 126.1(5)
N5 C19 C3 126.0(5)
C3 C4 C5 120.4(6)
C3 C4 H4 119.8
C5 C4 H4 119.8
C14 C16 H16A 109.5
C14 C16 H16B 109.5
H16A C16 H16B 109.5
C14 C16 H16C 109.5
H16A C16 H16C 109.5
H16B C16 H16C 109.5
C8 C7 N1 122.2(6)
C8 C7 H7 118.9
N1 C7 H7 118.9
C1 C6 C5 119.4(5)
C1 C6 H6 120.3
C5 C6 H6 120.3
C20 C25 H25A 109.5
C20 C25 H25B 109.5
H25A C25 H25B 109.5
C20 C25 H25C 109.5
H25A C25 H25C 109.5
H25B C25 H25C 109.5
C20 C24 H24A 109.5
C20 C24 H24B 109.5
H24A C24 H24B 109.5
C20 C24 H24C 109.5
H24A C24 H24C 109.5
H24B C24 H24C 109.5
C3 C2 C1 119.5(5)
C3 C2 H2 120.2
C1 C2 H2 120.2
C13 C18 H18A 109.5
C13 C18 H18B 109.5
H18A C18 H18B 109.5
C13 C18 H18C 109.5
H18A C18 H18C 109.5
H18B C18 H18C 109.5
N3 C13 C17 109.4(5)
N3 C13 C18 106.3(5)
C17 C13 C18 111.0(6)
N3 C13 C14 101.1(5)
C17 C13 C14 114.5(5)
C18 C13 C14 113.6(5)
C7 C8 C9 122.3(6)
C7 C8 H8 118.8
C9 C8 H8 118.8
C11 C10 C9 122.6(6)
C11 C10 H10 118.7
C9 C10 H10 118.7
C14 C15 H15A 109.5
C14 C15 H15B 109.5
H15A C15 H15B 109.5
C14 C15 H15C 109.5
H15A C15 H15C 109.5
H15B C15 H15C 109.5
C13 C17 H17A 109.5
C13 C17 H17B 109.5
H17A C17 H17B 109.5
C13 C17 H17C 109.5
H17A C17 H17C 109.5
H17B C17 H17C 109.5
O1 C9 C10 123.9(6)
O1 C9 C8 123.4(6)
C10 C9 C8 112.7(5)
C21 C23 H23A 109.5
C21 C23 H23B 109.5
H23A C23 H23B 109.5
C21 C23 H23C 109.5
H23A C23 H23C 109.5
H23B C23 H23C 109.5
C21 C22 H22A 109.5
C21 C22 H22B 109.5
H22A C22 H22B 109.5
C21 C22 H22C 109.5
H22A C22 H22C 109.5
H22B C22 H22C 109.5
C16 C14 N2 109.0(5)
C16 C14 C15 109.8(5)
N2 C14 C15 107.1(5)
C16 C14 C13 115.2(5)
N2 C14 C13 100.9(4)
C15 C14 C13 114.1(5)
N5 C20 C25 109.2(5)
N5 C20 C24 106.0(5)
C25 C20 C24 110.5(6)
N5 C20 C21 101.7(5)
C25 C20 C21 115.2(5)
C24 C20 C21 113.4(5)
C22 C21 N4 110.6(5)
C22 C21 C23 111.3(6)
N4 C21 C23 106.2(6)
C22 C21 C20 115.6(6)
N4 C21 C20 99.8(5)
C23 C21 C20 112.4(5)

loop_
_geom_bond_atom_site_label_1
_geom_bond_atom_site_label_2
_geom_bond_distance
O3 N3 1.289(6)
O2 N2 1.272(6)
O5 N5 1.275(6)
O4 N4 1.269(6)
N1 C7 1.366(8)
N1 C11 1.377(8)
N1 C5 1.441(7)
N5 C19 1.369(8)
N5 C20 1.497(8)
N4 C19 1.359(8)
N4 C21 1.512(8)
N2 C12 1.350(8)
N2 C14 1.519(8)
N3 C12 1.344(8)
N3 C13 1.496(8)
C12 C1 1.483(9)
C5 C6 1.388(8)
C5 C4 1.388(8)
O1 C9 1.245(8)
C3 C4 1.385(8)
C3 C2 1.397(8)
C3 C19 1.475(9)
C1 C6 1.383(8)
C1 C2 1.400(8)
C11 C10 1.335(9)
C11 H11 0.9300
C4 H4 0.9300
C16 C14 1.512(9)
C16 H16A 0.9600
C16 H16B 0.9600
C16 H16C 0.9600
C7 C8 1.326(9)
C7 H7 0.9300
C6 H6 0.9300
C25 C20 1.518(9)
C25 H25A 0.9600
C25 H25B 0.9600
C25 H25C 0.9600
C24 C20 1.526(10)
C24 H24A 0.9600
C24 H24B 0.9600
C24 H24C 0.9600
C2 H2 0.9300
C18 C13 1.522(10)
C18 H18A 0.9600
C18 H18B 0.9600
C18 H18C 0.9600
C13 C17 1.504(9)
C13 C14 1.577(9)
C8 C9 1.448(9)
C8 H8 0.9300
C10 C9 1.447(9)
C10 H10 0.9300
C15 C14 1.536(9)
C15 H15A 0.9600
C15 H15B 0.9600
C15 H15C 0.9600
C17 H17A 0.9600
C17 H17B 0.9600
C17 H17C 0.9600
C23 C21 1.528(10)
C23 H23A 0.9600
C23 H23B 0.9600
C23 H23C 0.9600
C22 C21 1.508(10)
C22 H22A 0.9600
C22 H22B 0.9600
C22 H22C 0.9600
C20 C21 1.550(9)

loop_
_geom_torsion_atom_site_label_1
_geom_torsion_atom_site_label_2
_geom_torsion_atom_site_label_3
_geom_torsion_atom_site_label_4
_geom_torsion
O3 N3 C12 N2 179.9(6)
C13 N3 C12 N2 6.9(7)
O3 N3 C12 C1 2.7(10)
C13 N3 C12 C1 -170.2(6)
O2 N2 C12 N3 179.6(6)
C14 N2 C12 N3 5.3(7)
O2 N2 C12 C1 -3.3(10)
C14 N2 C12 C1 -177.5(6)
C7 N1 C5 C6 -140.6(6)
C11 N1 C5 C6 43.9(9)
C7 N1 C5 C4 40.1(9)
C11 N1 C5 C4 -135.4(6)
N3 C12 C1 C6 159.9(6)
N2 C12 C1 C6 -16.8(9)
N3 C12 C1 C2 -19.0(9)
N2 C12 C1 C2 164.4(6)
C7 N1 C11 C10 -1.8(10)
C5 N1 C11 C10 173.7(6)
O4 N4 C19 N5 177.9(6)
C21 N4 C19 N5 -9.8(7)
O4 N4 C19 C3 -0.6(10)
C21 N4 C19 C3 171.8(6)
O5 N5 C19 N4 179.7(5)
C20 N5 C19 N4 -8.7(7)
O5 N5 C19 C3 -1.9(10)
C20 N5 C19 C3 169.7(6)
C4 C3 C19 N4 160.0(6)
C2 C3 C19 N4 -18.1(10)
C4 C3 C19 N5 -18.1(10)
C2 C3 C19 N5 163.7(6)
C2 C3 C4 C5 0.8(9)
C19 C3 C4 C5 -177.4(6)
C6 C5 C4 C3 -0.2(9)
N1 C5 C4 C3 179.1(6)
C11 N1 C7 C8 0.5(10)
C5 N1 C7 C8 -175.0(6)
C2 C1 C6 C5 0.7(9)
C12 C1 C6 C5 -178.1(5)
C4 C5 C6 C1 -0.5(9)
N1 C5 C6 C1 -179.9(5)
C4 C3 C2 C1 -0.6(9)
C19 C3 C2 C1 177.6(6)
C6 C1 C2 C3 -0.2(9)
C12 C1 C2 C3 178.7(6)
O3 N3 C13 C17 50.0(7)
C12 N3 C13 C17 -136.4(6)
O3 N3 C13 C18 -69.9(7)
C12 N3 C13 C18 103.7(6)
O3 N3 C13 C14 171.2(5)
C12 N3 C13 C14 -15.2(7)
N1 C7 C8 C9 3.0(11)
N1 C11 C10 C9 -0.5(11)
C11 C10 C9 O1 -177.2(7)
C11 C10 C9 C8 3.6(11)
C7 C8 C9 O1 175.9(7)
C7 C8 C9 C10 -4.9(11)
O2 N2 C14 C16 49.5(7)
C12 N2 C14 C16 -135.8(6)
O2 N2 C14 C15 -69.2(7)
C12 N2 C14 C15 105.5(6)
O2 N2 C14 C13 171.2(5)
C12 N2 C14 C13 -14.1(7)
N3 C13 C14 C16 133.2(5)
C17 C13 C14 C16 -109.3(7)
C18 C13 C14 C16 19.7(7)
N3 C13 C14 N2 16.0(6)
C17 C13 C14 N2 133.5(6)
C18 C13 C14 N2 -97.5(6)
N3 C13 C14 C15 -98.5(6)
C17 C13 C14 C15 19.0(8)
C18 C13 C14 C15 148.0(6)
O5 N5 C20 C25 -43.4(8)
C19 N5 C20 C25 144.6(6)
O5 N5 C20 C24 75.6(7)
C19 N5 C20 C24 -96.4(6)
O5 N5 C20 C21 -165.6(5)
C19 N5 C20 C21 22.4(6)
O4 N4 C21 C22 -42.3(8)
C19 N4 C21 C22 144.9(6)
O4 N4 C21 C23 78.6(7)
C19 N4 C21 C23 -94.2(6)
O4 N4 C21 C20 -164.4(6)
C19 N4 C21 C20 22.7(7)
N5 C20 C21 C22 -143.6(5)
C25 C20 C21 C22 98.5(7)
C24 C20 C21 C22 -30.2(8)
N5 C20 C21 N4 -25.0(6)
C25 C20 C21 N4 -142.9(6)
C24 C20 C21 N4 88.4(6)
N5 C20 C21 C23 87.2(6)
C25 C20 C21 C23 -30.7(8)
C24 C20 C21 C23 -159.4(6)
